data_4064864
loop_
_publ_author_name
'Weismann, Daniel'
'Saurenz, Dirk'
'Boese, Roland'
'Bl\"aser, Dieter'
'Wolmersh\"auser, Gotthelf'
'Sun, Yu'
'Sitzmann, Helmut'

_publ_section_title
;
 Cyclopentadiene Alkylation and Nickel Complexes with Tri-, Tetra-, or
 Pentaisopropylcyclopentadienide or an Even Bulkier Lithium
 Alkylcyclopentadienide
;
_journal_issue 23
_journal_name_full Organometallics
_journal_page_first 6351
_journal_paper_doi 10.1021/om200372j
_journal_volume 30
_journal_year 2011
_chemical_formula_sum 'C50 H76 Ni2 O2'
_chemical_formula_weight 826.53
_chemical_name_systematic
; 
 ? 
;
_space_group_IT_number 11
_symmetry_cell_setting monoclinic
_symmetry_space_group_name_Hall '-P 2yb'
_symmetry_space_group_name_H-M 'P 1 21/m 1'
_atom_sites_solution_hydrogens geom
_atom_sites_solution_primary direct
_atom_sites_solution_secondary difmap
_audit_creation_method SHELXL-97
_cell_angle_alpha 90.00
_cell_angle_beta 93.878(9)
_cell_angle_gamma 90.00
_cell_formula_units_Z 2
_cell_length_a 10.4040(8)
_cell_length_b 14.2093(8)
_cell_length_c 15.6601(12)
_cell_measurement_reflns_used 8000
_cell_measurement_temperature 293(2)
_cell_measurement_theta_max 26.05
_cell_measurement_theta_min 1.9
_cell_volume 2309.8(3)
_computing_cell_refinement 'Stoe IPDS V2.63'
_computing_data_collection 'Stoe IPDS V2.63'
_computing_data_reduction 'Stoe IPDS V2.63'
_computing_molecular_graphics 'Siemens SHELXTL'
_computing_publication_material 'Siemens SHELXTL'
_computing_structure_refinement 'SHELXL-97 (Sheldrick, 1997)'
_computing_structure_solution 'SHELXS-97 (Sheldrick, 1990)'
_diffrn_ambient_temperature 293(2)
_diffrn_measured_fraction_theta_full 0.725
_diffrn_measured_fraction_theta_max 0.725
_diffrn_measurement_device 'Stoe IPDS'
_diffrn_measurement_method Phi-Oscillation
_diffrn_radiation_monochromator graphite
_diffrn_radiation_source 'fine-focus sealed tube'
_diffrn_radiation_type MoK\a
_diffrn_radiation_wavelength 0.71073
_diffrn_reflns_av_R_equivalents 0.1105
_diffrn_reflns_av_sigmaI/netI 0.0815
_diffrn_reflns_limit_h_max 12
_diffrn_reflns_limit_h_min -12
_diffrn_reflns_limit_k_max 17
_diffrn_reflns_limit_k_min -17
_diffrn_reflns_limit_l_max 19
_diffrn_reflns_limit_l_min -19
_diffrn_reflns_number 13311
_diffrn_reflns_theta_full 26.02
_diffrn_reflns_theta_max 26.02
_diffrn_reflns_theta_min 2.82
_exptl_absorpt_coefficient_mu 0.851
_exptl_crystal_colour red
_exptl_crystal_density_diffrn 1.188
_exptl_crystal_density_method 'not measured'
_exptl_crystal_description 'transparent polyhedron'
_exptl_crystal_F_000 896
_exptl_crystal_size_max 0.43
_exptl_crystal_size_mid 0.42
_exptl_crystal_size_min 0.39
_refine_diff_density_max 0.268
_refine_diff_density_min -0.291
_refine_diff_density_rms 0.062
_refine_ls_extinction_method none
_refine_ls_goodness_of_fit_ref 0.914
_refine_ls_hydrogen_treatment mixed
_refine_ls_matrix_type full
_refine_ls_number_parameters 283
_refine_ls_number_reflns 3440
_refine_ls_number_restraints 0
_refine_ls_restrained_S_all 0.914
_refine_ls_R_factor_all 0.0747
_refine_ls_R_factor_gt 0.0464
_refine_ls_shift/su_max 0.046
_refine_ls_shift/su_mean 0.001
_refine_ls_structure_factor_coef Fsqd
_refine_ls_weighting_details 'w=1/[\s^2^(Fo^2^)+(0.0689P)^2^+0.0000P] where P=(Fo^2^+2Fc^2^)/3'
_refine_ls_weighting_scheme calc
_refine_ls_wR_factor_gt 0.1090
_refine_ls_wR_factor_ref 0.1179
_reflns_number_gt 2317
_reflns_number_total 3440
_reflns_threshold_expression >2sigma(I)
_cod_data_source_file om200372j_si_005.cif
_cod_data_source_block 2032
_cod_depositor_comments
;
The following automatic conversions were performed:

'_symmetry_cell_setting' value 'Monoclinic' changed to 'monoclinic'
according to /home/saulius/struct/CIF-dictionaries/cif_core.dic
dictionary named 'cif_core.dic' version 2.4.1 from 2010-06-29.

Automatic conversion script
Id: cif_fix_values 1715 2011-07-08 13:25:40Z adriana 

The following automatic conversions were performed:

'_refine_ls_weighting_scheme' value 'calc
w=1/[\s^2^(Fo^2^)+(0.0689P)^2^+0.0000P] where P=(Fo^2^+2Fc^2^)/3' was
changed to 'calc'. New tag '_refine_ls_weighting_details' was
created. The value of the new tag was set to
'w=1/[\s^2^(Fo^2^)+(0.0689P)^2^+0.0000P] where P=(Fo^2^+2Fc^2^)/3'.

Automatic conversion script
Id: cif_fix_values 3143 2015-03-26 13:38:13Z robertas 
;
_cod_original_sg_symbol_H-M P2(1)
_cod_database_code 4064864

loop_
_symmetry_equiv_pos_as_xyz
'x, y, z'
'-x, y+1/2, -z'
'-x, -y, -z'
'x, -y-1/2, z'

loop_
_atom_site_label
_atom_site_type_symbol
_atom_site_fract_x
_atom_site_fract_y
_atom_site_fract_z
_atom_site_U_iso_or_equiv
_atom_site_adp_type
_atom_site_occupancy
_atom_site_calc_flag
_atom_site_refinement_flags
Ni1 Ni 0.20735(4) 0.63973(3) 0.26605(3) 0.03145(16) Uani 1 d .
O1 O 0.2607(4) 0.7500 0.1996(2) 0.0393(8) Uani 1 d S
O2 O 0.1687(4) 0.7500 0.3379(2) 0.0386(8) Uani 1 d S
C1 C 0.2357(4) 0.5072(2) 0.3385(3) 0.0341(9) Uani 1 d .
C2 C 0.3052(4) 0.5019(2) 0.2617(3) 0.0336(8) Uani 1 d .
C3 C 0.2123(3) 0.5081(2) 0.1888(2) 0.0356(8) Uani 1 d .
C4 C 0.0884(4) 0.5210(2) 0.2215(2) 0.0360(8) Uani 1 d .
C5 C 0.1032(4) 0.5204(3) 0.3118(3) 0.0371(9) Uani 1 d .
H5 H 0.0368 0.5275 0.3483 0.045 Uiso 1 calc R
C11 C 0.2832(4) 0.4890(3) 0.4311(2) 0.0418(9) Uani 1 d .
H11 H 0.3578 0.5294 0.4458 0.050 Uiso 1 calc R
C12 C 0.1805(4) 0.5083(3) 0.4933(3) 0.0494(10) Uani 1 d .
H12A H 0.1465 0.5705 0.4837 0.074 Uiso 1 calc R
H12B H 0.2177 0.5035 0.5509 0.074 Uiso 1 calc R
H12C H 0.1123 0.4631 0.4846 0.074 Uiso 1 calc R
C13 C 0.3243(5) 0.3856(3) 0.4420(3) 0.0631(13) Uani 1 d .
H13A H 0.2570 0.3456 0.4179 0.095 Uiso 1 calc R
H13B H 0.3402 0.3717 0.5018 0.095 Uiso 1 calc R
H13C H 0.4015 0.3751 0.4131 0.095 Uiso 1 calc R
C20 C -0.0821(7) 0.7500 0.4014(5) 0.0624(19) Uani 1 d S
H20A H -0.0671 0.7825 0.3492 0.094 Uiso 0.50 calc PR
H20B H -0.1493 0.7812 0.4295 0.094 Uiso 0.50 calc PR
H20C H -0.1074 0.6863 0.3886 0.094 Uiso 0.50 calc PR
C21 C 0.4498(5) 0.4846(3) 0.2542(3) 0.0459(12) Uani 1 d .
H21 H 0.4731 0.5192 0.2033 0.055 Uiso 1 calc R
C22 C 0.5391(4) 0.5204(3) 0.3280(3) 0.0579(11) Uani 1 d .
H22A H 0.5181 0.5847 0.3401 0.087 Uiso 1 calc R
H22B H 0.6267 0.5168 0.3126 0.087 Uiso 1 calc R
H22C H 0.5287 0.4825 0.3778 0.087 Uiso 1 calc R
C23 C 0.4756(5) 0.3798(3) 0.2362(4) 0.0672(14) Uani 1 d .
H23A H 0.4521 0.3425 0.2839 0.101 Uiso 1 calc R
H23B H 0.5654 0.3709 0.2279 0.101 Uiso 1 calc R
H23C H 0.4252 0.3606 0.1855 0.101 Uiso 1 calc R
C24 C 0.1600(6) 0.7500 0.4251(3) 0.0399(13) Uani 1 d S
C25 C 0.0389(6) 0.7500 0.4588(4) 0.0440(13) Uani 1 d S
C26 C 0.0345(8) 0.7500 0.5480(5) 0.0608(19) Uani 1 d S
H26 H -0.0448 0.7500 0.5721 0.073 Uiso 1 calc SR
C27 C 0.1464(9) 0.7500 0.6005(4) 0.075(2) Uani 1 d S
H27 H 0.1421 0.7500 0.6596 0.090 Uiso 1 calc SR
C28 C 0.2614(8) 0.7500 0.5666(4) 0.0666(19) Uani 1 d S
H28 H 0.3359 0.7500 0.6030 0.080 Uiso 1 calc SR
C29 C 0.2726(6) 0.7500 0.4781(4) 0.0504(15) Uani 1 d S
C30 C 0.4007(6) 0.7500 0.4408(5) 0.0652(18) Uani 1 d S
H30A H 0.4017 0.7028 0.3970 0.098 Uiso 0.50 calc PR
H30B H 0.4667 0.7366 0.4850 0.098 Uiso 0.50 calc PR
H30C H 0.4161 0.8106 0.4165 0.098 Uiso 0.50 calc PR
C31 C 0.2258(5) 0.4923(3) 0.0942(3) 0.0477(11) Uani 1 d .
H31 H 0.1628 0.5336 0.0636 0.057 Uiso 1 calc R
C32 C 0.3550(5) 0.5112(3) 0.0569(3) 0.0576(12) Uani 1 d .
H32A H 0.3880 0.5708 0.0772 0.086 Uiso 1 calc R
H32B H 0.3435 0.5124 -0.0045 0.086 Uiso 1 calc R
H32C H 0.4147 0.4623 0.0744 0.086 Uiso 1 calc R
C33 C 0.1855(5) 0.3906(3) 0.0711(3) 0.0672(13) Uani 1 d .
H33A H 0.1970 0.3793 0.0117 0.101 Uiso 1 calc R
H33B H 0.0965 0.3817 0.0819 0.101 Uiso 1 calc R
H33C H 0.2377 0.3474 0.1055 0.101 Uiso 1 calc R
C40 C 0.1040(7) 0.7500 0.0450(5) 0.070(2) Uani 1 d S
H40A H 0.0755 0.7012 0.0816 0.105 Uiso 0.50 calc PR
H40B H 0.0698 0.7390 -0.0126 0.105 Uiso 0.50 calc PR
H40C H 0.0744 0.8099 0.0642 0.105 Uiso 0.50 calc PR
C41 C -0.0423(4) 0.5226(3) 0.1725(3) 0.0471(11) Uani 1 d .
H41 H -0.0281 0.5274 0.1115 0.057 Uiso 1 calc R
C42 C -0.1262(4) 0.6050(4) 0.1955(3) 0.0642(12) Uani 1 d .
H42A H -0.1494 0.5983 0.2535 0.096 Uiso 1 calc R
H42B H -0.2029 0.6060 0.1578 0.096 Uiso 1 calc R
H42C H -0.0796 0.6627 0.1898 0.096 Uiso 1 calc R
C43 C -0.1143(4) 0.4295(3) 0.1866(4) 0.0758(15) Uani 1 d .
H43A H -0.0581 0.3774 0.1774 0.114 Uiso 1 calc R
H43B H -0.1887 0.4258 0.1470 0.114 Uiso 1 calc R
H43C H -0.1408 0.4274 0.2441 0.114 Uiso 1 calc R
C44 C 0.3202(5) 0.7500 0.1242(3) 0.0396(12) Uani 1 d S
C45 C 0.4559(6) 0.7500 0.1272(4) 0.0510(15) Uani 1 d S
C46 C 0.5146(8) 0.7500 0.0505(5) 0.066(2) Uani 1 d S
H46 H 0.6041 0.7500 0.0516 0.079 Uiso 1 calc SR
C47 C 0.4459(9) 0.7500 -0.0259(5) 0.069(2) Uani 1 d S
H47 H 0.4879 0.7500 -0.0765 0.083 Uiso 1 calc SR
C48 C 0.3134(9) 0.7500 -0.0282(4) 0.069(2) Uani 1 d S
H48 H 0.2664 0.7500 -0.0809 0.083 Uiso 1 calc SR
C49 C 0.2472(6) 0.7500 0.0476(4) 0.0465(14) Uani 1 d S
C50 C 0.5343(6) 0.7500 0.2110(5) 0.0678(19) Uani 1 d S
H50A H 0.6114 0.7861 0.2057 0.102 Uiso 0.50 calc PR
H50B H 0.5568 0.6865 0.2267 0.102 Uiso 0.50 calc PR
H50C H 0.4850 0.7774 0.2543 0.102 Uiso 0.50 calc PR

loop_
_atom_site_aniso_label
_atom_site_aniso_U_11
_atom_site_aniso_U_22
_atom_site_aniso_U_33
_atom_site_aniso_U_23
_atom_site_aniso_U_13
_atom_site_aniso_U_12
Ni1 0.0352(2) 0.0225(2) 0.0373(3) -0.0006(2) 0.00674(17) -0.00048(18)
O1 0.054(2) 0.0263(17) 0.040(2) 0.000 0.0194(17) 0.000
O2 0.055(2) 0.0268(16) 0.036(2) 0.000 0.0162(17) 0.000
C1 0.037(2) 0.0255(17) 0.039(2) 0.0031(16) -0.0004(17) -0.0014(15)
C2 0.035(2) 0.0231(17) 0.043(2) -0.0006(15) 0.0049(16) 0.0016(14)
C3 0.040(2) 0.0218(16) 0.046(2) -0.0047(15) 0.0061(16) -0.0017(15)
C4 0.037(2) 0.0255(17) 0.045(2) -0.0038(15) 0.0041(17) -0.0018(13)
C5 0.036(2) 0.0284(18) 0.047(3) 0.0041(17) 0.0076(19) -0.0011(15)
C11 0.047(2) 0.0338(18) 0.045(2) 0.0019(17) 0.0061(18) -0.0023(16)
C12 0.057(3) 0.049(2) 0.043(2) 0.0068(19) 0.006(2) 0.0043(19)
C13 0.075(3) 0.049(2) 0.066(3) 0.019(2) 0.008(2) 0.017(2)
C20 0.062(5) 0.059(4) 0.070(5) 0.000 0.027(4) 0.000
C21 0.039(3) 0.040(2) 0.059(3) -0.004(2) 0.010(2) 0.0037(18)
C22 0.039(2) 0.062(3) 0.073(3) -0.001(2) 0.004(2) 0.0016(19)
C23 0.067(3) 0.048(3) 0.087(4) -0.013(2) 0.008(3) 0.024(2)
C24 0.061(4) 0.023(2) 0.037(3) 0.000 0.014(3) 0.000
C25 0.053(4) 0.033(3) 0.048(3) 0.000 0.017(3) 0.000
C26 0.080(5) 0.052(4) 0.053(4) 0.000 0.029(4) 0.000
C27 0.114(7) 0.078(5) 0.035(4) 0.000 0.016(4) 0.000
C28 0.092(6) 0.056(4) 0.050(4) 0.000 -0.013(4) 0.000
C29 0.064(4) 0.035(3) 0.051(4) 0.000 -0.001(3) 0.000
C30 0.055(4) 0.049(3) 0.091(5) 0.000 0.007(4) 0.000
C31 0.053(3) 0.043(2) 0.049(3) -0.0049(19) 0.010(2) 0.002(2)
C32 0.073(3) 0.049(2) 0.053(3) -0.002(2) 0.026(2) 0.006(2)
C33 0.078(3) 0.056(3) 0.069(3) -0.029(2) 0.017(3) -0.015(2)
C40 0.082(5) 0.047(3) 0.079(5) 0.000 -0.011(4) 0.000
C41 0.045(3) 0.046(2) 0.050(3) -0.003(2) 0.004(2) -0.0016(18)
C42 0.050(3) 0.070(3) 0.072(3) 0.001(3) -0.002(2) 0.016(2)
C43 0.050(3) 0.064(3) 0.112(4) -0.005(3) -0.007(3) -0.018(2)
C44 0.056(3) 0.025(2) 0.040(3) 0.000 0.018(3) 0.000
C45 0.065(4) 0.030(3) 0.062(4) 0.000 0.026(3) 0.000
C46 0.075(5) 0.049(4) 0.079(5) 0.000 0.045(4) 0.000
C47 0.104(7) 0.047(4) 0.063(5) 0.000 0.051(5) 0.000
C48 0.125(7) 0.043(3) 0.041(4) 0.000 0.014(4) 0.000
C49 0.065(4) 0.030(3) 0.045(3) 0.000 0.011(3) 0.000
C50 0.053(4) 0.061(4) 0.089(5) 0.000 0.005(4) 0.000

loop_
_atom_type_symbol
_atom_type_description
_atom_type_scat_dispersion_real
_atom_type_scat_dispersion_imag
_atom_type_scat_source
C C 0.0033 0.0016 'International Tables Vol C Tables 4.2.6.8 and 6.1.1.4'
H H 0.0000 0.0000 'International Tables Vol C Tables 4.2.6.8 and 6.1.1.4'
O O 0.0106 0.0060 'International Tables Vol C Tables 4.2.6.8 and 6.1.1.4'
Ni Ni 0.3393 1.1124 'International Tables Vol C Tables 4.2.6.8 and 6.1.1.4'

loop_
_geom_angle_atom_site_label_1
_geom_angle_atom_site_label_2
_geom_angle_atom_site_label_3
_geom_angle
_geom_angle_site_symmetry_1
_geom_angle_site_symmetry_3
O1 Ni1 O2 75.42(11) . .
O1 Ni1 C5 163.67(16) . .
O2 Ni1 C5 107.82(14) . .
O1 Ni1 C4 128.10(15) . .
O2 Ni1 C4 131.30(14) . .
C5 Ni1 C4 38.01(15) . .
O1 Ni1 C1 155.79(14) . .
O2 Ni1 C1 114.04(13) . .
C5 Ni1 C1 38.06(14) . .
C4 Ni1 C1 63.74(14) . .
O1 Ni1 C2 122.56(13) . .
O2 Ni1 C2 145.90(14) . .
C5 Ni1 C2 63.74(15) . .
C4 Ni1 C2 63.72(14) . .
C1 Ni1 C2 38.23(13) . .
O1 Ni1 C3 111.14(13) . .
O2 Ni1 C3 169.14(14) . .
C5 Ni1 C3 63.40(15) . .
C4 Ni1 C3 37.84(13) . .
C1 Ni1 C3 63.64(15) . .
C2 Ni1 C3 38.05(14) . .
C44 O1 Ni1 127.74(8) . .
C44 O1 Ni1 127.74(8) . 4_575
Ni1 O1 Ni1 104.52(16) . 4_575
C24 O2 Ni1 126.30(11) . 4_575
C24 O2 Ni1 126.30(11) . .
Ni1 O2 Ni1 104.20(15) 4_575 .
C2 C1 C5 107.0(4) . .
C2 C1 C11 129.4(3) . .
C5 C1 C11 123.1(4) . .
C2 C1 Ni1 71.0(2) . .
C5 C1 Ni1 69.2(2) . .
C11 C1 Ni1 131.1(3) . .
C1 C2 C3 107.9(3) . .
C1 C2 C21 128.2(4) . .
C3 C2 C21 123.7(4) . .
C1 C2 Ni1 70.8(2) . .
C3 C2 Ni1 71.71(19) . .
C21 C2 Ni1 126.8(3) . .
C4 C3 C2 107.2(3) . .
C4 C3 C31 120.9(3) . .
C2 C3 C31 131.4(3) . .
C4 C3 Ni1 69.15(18) . .
C2 C3 Ni1 70.24(19) . .
C31 C3 Ni1 131.5(3) . .
C5 C4 C3 108.5(3) . .
C5 C4 C41 122.7(4) . .
C3 C4 C41 128.4(3) . .
C5 C4 Ni1 70.3(2) . .
C3 C4 Ni1 73.01(19) . .
C41 C4 Ni1 128.4(3) . .
C4 C5 C1 109.4(4) . .
C4 C5 Ni1 71.7(2) . .
C1 C5 Ni1 72.7(2) . .
C1 C11 C12 112.5(3) . .
C1 C11 C13 109.7(3) . .
C12 C11 C13 107.7(3) . .
C2 C21 C22 116.1(4) . .
C2 C21 C23 110.5(4) . .
C22 C21 C23 111.0(4) . .
O2 C24 C29 118.9(5) . .
O2 C24 C25 119.7(5) . .
C29 C24 C25 121.3(5) . .
C24 C25 C26 117.9(6) . .
C24 C25 C20 121.1(5) . .
C26 C25 C20 121.1(6) . .
C27 C26 C25 120.8(6) . .
C28 C27 C26 120.2(7) . .
C27 C28 C29 121.9(7) . .
C24 C29 C28 117.9(6) . .
C24 C29 C30 120.4(6) . .
C28 C29 C30 121.6(6) . .
C32 C31 C3 119.4(4) . .
C32 C31 C33 108.0(4) . .
C3 C31 C33 109.1(4) . .
C4 C41 C42 113.8(4) . .
C4 C41 C43 110.0(4) . .
C42 C41 C43 109.5(4) . .
C49 C44 O1 119.8(5) . .
C49 C44 C45 121.4(5) . .
O1 C44 C45 118.8(5) . .
C46 C45 C44 118.1(7) . .
C46 C45 C50 121.0(6) . .
C44 C45 C50 120.9(5) . .
C47 C46 C45 122.0(7) . .
C46 C47 C48 119.5(7) . .
C47 C48 C49 121.5(7) . .
C44 C49 C48 117.5(6) . .
C44 C49 C40 121.0(6) . .
C48 C49 C40 121.4(7) . .

loop_
_geom_bond_atom_site_label_1
_geom_bond_atom_site_label_2
_geom_bond_distance
_geom_bond_site_symmetry_2
Ni1 O1 1.981(2) .
Ni1 O2 1.986(2) .
Ni1 C5 2.161(4) .
Ni1 C4 2.179(3) .
Ni1 C1 2.207(4) .
Ni1 C2 2.210(3) .
Ni1 C3 2.230(3) .
O1 C44 1.368(6) .
O1 Ni1 1.981(2) 4_575
O2 C24 1.376(6) .
O2 Ni1 1.986(2) 4_575
C1 C2 1.447(5) .
C1 C5 1.425(6) .
C1 C11 1.524(5) .
C2 C3 1.448(5) .
C2 C21 1.537(6) .
C3 C4 1.430(5) .
C3 C31 1.515(6) .
C4 C5 1.413(6) .
C4 C41 1.515(6) .
C11 C12 1.519(6) .
C11 C13 1.536(5) .
C20 C25 1.497(9) .
C21 C22 1.520(6) .
C21 C23 1.544(6) .
C24 C29 1.389(8) .
C24 C25 1.398(8) .
C25 C26 1.401(9) .
C26 C27 1.379(11) .
C27 C28 1.342(11) .
C28 C29 1.398(9) .
C29 C30 1.491(9) .
C31 C32 1.525(6) .
C31 C33 1.540(6) .
C40 C49 1.488(9) .
C41 C42 1.518(6) .
C41 C43 1.543(6) .
C44 C49 1.376(8) .
C44 C45 1.410(8) .
C45 C46 1.383(9) .
C45 C50 1.498(10) .
C46 C47 1.351(12) .
C47 C48 1.377(11) .
C48 C49 1.411(9) .
